data_7022137
loop_
_publ_author_name
'Yuan, Guozan'
'Huo, Yanping'
'Nie, Xiaoli'
'Jiang, Hong'
'Liu, Bin'
'Fang, Xiaoming'
'Zhao, Fenghua'

_publ_section_title
;
 Controllable supramolecular structures and luminescent properties of
 unique trimeric Zn(II) 8-hydroxyquinolinates tuned by functional
 substituents.
;
_journal_issue 8
_journal_name_full 'Dalton transactions (Cambridge, England : 2003)'
_journal_page_first 2921
_journal_page_last 2929
_journal_paper_doi 10.1039/c2dt31846f
_journal_volume 42
_journal_year 2013
_chemical_formula_sum 'C102 H60 N18 O30 Zn3'
_chemical_formula_weight 2213.79
_chemical_name_systematic
; 
 ? 
;
_space_group_IT_number 15
_symmetry_cell_setting monoclinic
_symmetry_space_group_name_Hall '-C 2yc'
_symmetry_space_group_name_H-M 'C 1 2/c 1'
_atom_sites_solution_hydrogens geom
_atom_sites_solution_primary direct
_atom_sites_solution_secondary difmap
_audit_creation_method SHELXL-97
_cell_angle_alpha 90.00
_cell_angle_beta 118.5090(10)
_cell_angle_gamma 90.00
_cell_formula_units_Z 4
_cell_length_a 31.0821(5)
_cell_length_b 21.4890(4)
_cell_length_c 16.0173(2)
_cell_measurement_reflns_used 8142
_cell_measurement_temperature 173(2)
_cell_measurement_theta_max 67.82
_cell_measurement_theta_min 2.62
_cell_volume 9401.1(3)
_computing_cell_refinement 'SAINT (Bruker, 1999)'
_computing_data_collection 'SMART (Bruker, 1997)'
_computing_data_reduction SAINT
_computing_molecular_graphics 'SHELXTL-PLUS (Sheldrick, 1990)'
_computing_publication_material SHELXL-97
_computing_structure_refinement 'SHELXL-97 (Sheldrick, 2008)'
_computing_structure_solution 'SHELXS-97 (Sheldrick, 2008)'
_diffrn_ambient_temperature 173(2)
_diffrn_measured_fraction_theta_full 0.952
_diffrn_measured_fraction_theta_max 0.953
_diffrn_measurement_device_type 'Bruker APEX area-detector diffractometer'
_diffrn_measurement_method '\f and \w scan'
_diffrn_radiation_monochromator graphite
_diffrn_radiation_source 'fine-focus sealed tube'
_diffrn_radiation_type CuK\a
_diffrn_radiation_wavelength 1.54178
_diffrn_reflns_av_R_equivalents 0.0377
_diffrn_reflns_av_sigmaI/netI 0.0357
_diffrn_reflns_limit_h_max 37
_diffrn_reflns_limit_h_min -36
_diffrn_reflns_limit_k_max 25
_diffrn_reflns_limit_k_min -19
_diffrn_reflns_limit_l_max 18
_diffrn_reflns_limit_l_min -19
_diffrn_reflns_number 27252
_diffrn_reflns_theta_full 67.82
_diffrn_reflns_theta_max 67.82
_diffrn_reflns_theta_min 2.62
_exptl_absorpt_coefficient_mu 1.715
_exptl_absorpt_correction_T_max 0.8206
_exptl_absorpt_correction_T_min 0.6937
_exptl_absorpt_correction_type multi-scan
_exptl_absorpt_process_details 'SADABS (Sheldrick, 1996)'
_exptl_crystal_colour Red
_exptl_crystal_density_diffrn 1.564
_exptl_crystal_density_method 'not measured'
_exptl_crystal_description Block
_exptl_crystal_F_000 4512
_exptl_crystal_size_max 0.23
_exptl_crystal_size_mid 0.18
_exptl_crystal_size_min 0.12
_platon_squeeze_details
;
;
_refine_diff_density_max 0.717
_refine_diff_density_min -0.379
_refine_diff_density_rms 0.057
_refine_ls_extinction_method none
_refine_ls_goodness_of_fit_ref 1.027
_refine_ls_hydrogen_treatment mixed
_refine_ls_matrix_type full
_refine_ls_number_parameters 855
_refine_ls_number_reflns 8142
_refine_ls_number_restraints 53
_refine_ls_restrained_S_all 1.027
_refine_ls_R_factor_all 0.0549
_refine_ls_R_factor_gt 0.0420
_refine_ls_shift/su_max 0.008
_refine_ls_shift/su_mean 0.000
_refine_ls_structure_factor_coef Fsqd
_refine_ls_weighting_details 'calc w=1/[\s^2^(Fo^2^)+(0.0713P)^2^+5.6820P] where P=(Fo^2^+2Fc^2^)/3'
_refine_ls_weighting_scheme calc
_refine_ls_wR_factor_gt 0.1111
_refine_ls_wR_factor_ref 0.1214
_reflns_number_gt 6505
_reflns_number_total 8142
_reflns_threshold_expression >2sigma(I)
_cod_data_source_file c2dt31846f.txt
_cod_data_source_block 2
_cod_depositor_comments
;
The following automatic conversions were performed:

'_exptl_absorpt_correction_type' value 'Multi-scan' changed to
'multi-scan' according to
/home/saulius/struct/CIF-dictionaries/cif_core.dic dictionary named
'cif_core.dic' version 2.4.2 from 2011-04-26.

Automatic conversion script
Id: cif_fix_values 1891 2012-01-12 08:04:46Z andrius 
;
_cod_original_sg_symbol_H-M C2/c
_cod_database_code 7022137

loop_
_symmetry_equiv_pos_as_xyz
'x, y, z'
'-x, y, -z+1/2'
'x+1/2, y+1/2, z'
'-x+1/2, y+1/2, -z+1/2'
'-x, -y, -z'
'x, -y, z-1/2'
'-x+1/2, -y+1/2, -z'
'x+1/2, -y+1/2, z-1/2'

loop_
_atom_site_label
_atom_site_type_symbol
_atom_site_fract_x
_atom_site_fract_y
_atom_site_fract_z
_atom_site_U_iso_or_equiv
_atom_site_adp_type
_atom_site_occupancy
_atom_site_symmetry_multiplicity
_atom_site_calc_flag
_atom_site_refinement_flags
C1 C -0.06510(18) 0.3840(2) -0.1597(3) 0.0859(13) Uani 1 1 d .
H1 H -0.040(2) 0.364(3) -0.165(4) 0.136(19) Uiso 1 1 d .
C2 C -0.10391(15) 0.41269(16) -0.2341(2) 0.0701(9) Uani 1 1 d .
C3 C -0.14046(13) 0.44137(15) -0.2238(2) 0.0610(8) Uani 1 1 d .
H3 H -0.1685(13) 0.4622(16) -0.274(2) 0.069(10) Uiso 1 1 d .
C4 C -0.13762(11) 0.43999(14) -0.1352(2) 0.0549(7) Uani 1 1 d .
C5 C -0.09928(12) 0.41114(15) -0.0561(2) 0.0580(7) Uani 1 1 d .
C6 C -0.06306(16) 0.3838(2) -0.0719(3) 0.0794(12) Uani 1 1 d .
H6 H -0.0346(17) 0.365(2) -0.023(3) 0.108(15) Uiso 1 1 d .
C7 C -0.09593(13) 0.41094(16) 0.0383(2) 0.0608(8) Uani 1 1 d .
H7 H -0.1097(12) 0.4458(17) 0.054(2) 0.068(10) Uiso 1 1 d .
C8 C -0.07434(11) 0.36697(15) 0.10324(19) 0.0518(7) Uani 1 1 d .
H8 H -0.0627(11) 0.3311(16) 0.088(2) 0.057(9) Uiso 1 1 d .
C9 C -0.07364(10) 0.36546(13) 0.19519(19) 0.0488(6) Uani 1 1 d .
C10 C -0.10065(14) 0.40885(17) 0.2178(2) 0.0670(9) Uani 1 1 d .
H10 H -0.1166(13) 0.4402(18) 0.176(3) 0.074(10) Uiso 1 1 d .
C11 C -0.10139(14) 0.40476(17) 0.3015(2) 0.0675(9) Uani 1 1 d .
H11 H -0.1220(14) 0.4288(18) 0.310(3) 0.080(11) Uiso 1 1 d .
C12 C -0.07528(11) 0.35782(14) 0.36703(19) 0.0516(7) Uani 1 1 d .
C13 C -0.07569(12) 0.34902(16) 0.4538(2) 0.0584(8) Uani 1 1 d .
H13 H -0.0965(12) 0.3771(16) 0.465(2) 0.067(9) Uiso 1 1 d .
C14 C -0.05094(11) 0.30035(16) 0.5102(2) 0.0551(7) Uani 1 1 d .
H14 H -0.0509(13) 0.2916(16) 0.564(3) 0.071(10) Uiso 1 1 d .
C15 C -0.02307(11) 0.25966(15) 0.48691(18) 0.0504(7) Uani 1 1 d .
H15 H -0.0076(10) 0.2249(14) 0.523(2) 0.044(7) Uiso 1 1 d .
C16 C -0.01901(9) 0.26856(13) 0.40546(17) 0.0424(6) Uani 1 1 d .
C17 C -0.04796(10) 0.31631(13) 0.34139(17) 0.0432(6) Uani 1 1 d .
C18 C 0.08106(11) 0.18876(14) 0.62922(17) 0.0497(6) Uani 1 1 d .
C19 C 0.07482(14) 0.19416(17) 0.7098(2) 0.0623(8) Uani 1 1 d .
H19 H 0.0484(12) 0.1741(15) 0.710(2) 0.056(9) Uiso 1 1 d .
C20 C 0.10647(16) 0.22996(19) 0.7875(2) 0.0738(10) Uani 1 1 d .
H20 H 0.0986(14) 0.2323(18) 0.842(3) 0.087(12) Uiso 1 1 d .
C21 C 0.14504(16) 0.26146(18) 0.7904(2) 0.0695(10) Uani 1 1 d .
H21 H 0.1683(16) 0.286(2) 0.841(3) 0.101(14) Uiso 1 1 d .
C22 C 0.15289(12) 0.25998(14) 0.71035(18) 0.0554(7) Uani 1 1 d .
C23 C 0.12041(10) 0.22479(13) 0.62993(16) 0.0484(6) Uani 1 1 d .
C24 C 0.19062(13) 0.29198(16) 0.7033(2) 0.0641(8) Uani 1 1 d .
H24 H 0.2121(15) 0.316(2) 0.761(3) 0.092(12) Uiso 1 1 d .
C25 C 0.19440(13) 0.28970(16) 0.6225(2) 0.0593(8) Uani 1 1 d .
H25 H 0.2188(12) 0.3116(15) 0.619(2) 0.055(9) Uiso 1 1 d .
C26 C 0.16014(11) 0.25403(14) 0.54389(17) 0.0499(6) Uani 1 1 d .
C27 C 0.16025(11) 0.25066(16) 0.4529(2) 0.0549(7) Uani 1 1 d .
H27 H 0.1377(13) 0.2198(16) 0.410(3) 0.070(10) Uiso 1 1 d .
C28 C 0.18663(12) 0.28463(17) 0.4256(2) 0.0593(8) Uani 1 1 d .
H28 H 0.2075(17) 0.317(2) 0.467(3) 0.108(15) Uiso 1 1 d .
C29 C 0.18284(11) 0.27977(16) 0.33123(19) 0.0575(7) Uani 1 1 d .
C30 C 0.20810(12) 0.31887(18) 0.2997(2) 0.0661(9) Uani 1 1 d .
C31 C 0.20656(14) 0.3112(3) 0.2121(3) 0.0832(12) Uani 1 1 d .
H31 H 0.2238(16) 0.340(2) 0.199(3) 0.093(14) Uiso 1 1 d .
C32 C 0.17817(14) 0.2648(2) 0.1546(2) 0.0796(12) Uani 1 1 d D
C33 C 0.15151(14) 0.2256(2) 0.1800(2) 0.0701(9) Uani 1 1 d .
H33 H 0.1308(14) 0.1933(19) 0.140(3) 0.082(12) Uiso 1 1 d .
C34 C 0.15417(13) 0.23312(17) 0.2675(2) 0.0627(8) Uani 1 1 d .
H34 H 0.1328(15) 0.207(2) 0.283(3) 0.091(13) Uiso 1 1 d .
C35 C 0.05693(9) 0.11644(13) 0.27725(16) 0.0419(6) Uani 1 1 d .
C36 C 0.04393(10) 0.10631(15) 0.18271(18) 0.0499(7) Uani 1 1 d .
H36 H 0.0385(11) 0.1407(15) 0.146(2) 0.050(8) Uiso 1 1 d .
C37 C 0.04263(11) 0.04579(16) 0.14883(19) 0.0571(8) Uani 1 1 d .
H37 H 0.0320(14) 0.0434(18) 0.085(3) 0.084(11) Uiso 1 1 d .
C38 C 0.05486(12) -0.00478(17) 0.2059(2) 0.0582(7) Uani 1 1 d .
H38 H 0.0545(15) -0.044(2) 0.184(3) 0.098(13) Uiso 1 1 d .
C39 C 0.07148(10) 0.00317(14) 0.30424(18) 0.0496(6) Uani 1 1 d .
C40 C 0.07216(9) 0.06395(13) 0.33937(16) 0.0416(6) Uani 1 1 d .
C41 C 0.08859(13) -0.04511(16) 0.3713(2) 0.0614(8) Uani 1 1 d .
H41 H 0.0900(15) -0.083(2) 0.348(3) 0.095(13) Uiso 1 1 d .
C42 C 0.10658(12) -0.03239(16) 0.4652(2) 0.0580(7) Uani 1 1 d .
H42 H 0.1187(14) -0.0622(19) 0.503(3) 0.080(12) Uiso 1 1 d .
C43 C 0.10720(10) 0.02890(13) 0.49636(18) 0.0464(6) Uani 1 1 d .
C44 C 0.12889(11) 0.04545(15) 0.59670(19) 0.0515(7) Uani 1 1 d .
H44 H 0.1206(12) 0.0823(17) 0.606(2) 0.061(9) Uiso 1 1 d .
C45 C 0.15824(12) 0.01101(16) 0.6692(2) 0.0570(7) Uani 1 1 d .
H45 H 0.1661(17) -0.028(2) 0.657(3) 0.108(15) Uiso 1 1 d .
C46 C 0.18002(10) 0.03045(14) 0.76894(18) 0.0504(6) Uani 1 1 d .
C47 C 0.18438(12) 0.09345(16) 0.7927(2) 0.0597(8) Uani 1 1 d .
H47 H 0.1735(13) 0.1240(18) 0.742(3) 0.081(11) Uiso 1 1 d .
C48 C 0.20368(12) 0.11435(18) 0.8850(2) 0.0632(8) Uani 1 1 d .
H48 H 0.2095(13) 0.1563(18) 0.894(3) 0.075(11) Uiso 1 1 d .
C49 C 0.21837(11) 0.07091(17) 0.95641(19) 0.0591(8) Uani 1 1 d .
C50 C 0.21486(11) 0.00891(17) 0.9390(2) 0.0589(8) Uani 1 1 d .
H50 H 0.2257(12) -0.0163(16) 0.987(2) 0.061(9) Uiso 1 1 d .
C51 C 0.19691(11) -0.01063(15) 0.84651(19) 0.0550(7) Uani 1 1 d .
N1 N -0.10680(19) 0.41344(19) -0.3290(3) 0.0964(11) Uani 1 1 d DU
N2 N -0.17760(10) 0.46975(14) -0.12663(19) 0.0637(7) Uani 1 1 d .
N3 N -0.04822(8) 0.32029(10) 0.25522(14) 0.0426(5) Uani 1 1 d .
N4 N 0.12494(8) 0.22237(11) 0.54924(13) 0.0458(5) Uani 1 1 d .
N5 N 0.23732(12) 0.37127(19) 0.3593(2) 0.0822(10) Uani 1 1 d .
N6 N 0.1749(9) 0.2515(10) 0.0607(10) 0.097(4) Uani 0.60 1 d P
N6A N 0.1757(17) 0.2652(19) 0.0617(18) 0.134(9) Uani 0.40 1 d PDU
N7 N 0.08834(7) 0.07554(10) 0.43394(13) 0.0421(5) Uani 1 1 d .
N8 N 0.19676(13) -0.07829(15) 0.8337(2) 0.0804(9) Uani 1 1 d .
N9 N 0.23829(11) 0.09225(18) 1.05483(19) 0.0734(8) Uani 1 1 d .
O1 O -0.19259(11) 0.44508(15) -0.0771(2) 0.0924(8) Uani 1 1 d .
O2 O -0.19405(10) 0.51774(14) -0.1699(2) 0.0913(8) Uani 1 1 d .
O3A O -0.1377(9) 0.4445(13) -0.3874(15) 0.108(5) Uani 0.60 1 d PU
O4 O -0.0660(6) 0.4020(6) -0.3266(11) 0.109(3) Uani 0.40 1 d PU
O4A O -0.0805(4) 0.3787(4) -0.3442(7) 0.114(3) Uani 0.60 1 d PDU
O5 O 0.01066(6) 0.23607(9) 0.38365(11) 0.0435(4) Uani 1 1 d .
O6 O 0.05359(7) 0.15387(9) 0.55647(12) 0.0510(5) Uani 1 1 d .
O7 O 0.21894(13) 0.40497(17) 0.3941(2) 0.1086(11) Uani 1 1 d .
O8 O 0.27844(12) 0.3771(2) 0.3703(3) 0.1321(14) Uani 1 1 d .
O9 O 0.2003(5) 0.2838(7) 0.0392(10) 0.126(4) Uani 0.60 1 d P
O9A O 0.1879(8) 0.3109(12) 0.0319(14) 0.138(8) Uani 0.40 1 d PDU
O10 O 0.1525(9) 0.2057(11) 0.0177(14) 0.121(5) Uani 0.60 1 d P
O10A O 0.1517(13) 0.2225(18) 0.008(2) 0.135(9) Uani 0.40 1 d PDU
O11 O 0.05703(6) 0.17242(8) 0.31377(11) 0.0424(4) Uani 1 1 d .
O12 O 0.20525(16) -0.09827(14) 0.7710(2) 0.1201(12) Uani 1 1 d .
O13 O 0.19547(16) -0.11148(14) 0.8922(2) 0.1247(13) Uani 1 1 d .
O14 O 0.24446(12) 0.05427(17) 1.11586(17) 0.1042(10) Uani 1 1 d .
O15 O 0.24828(14) 0.14667(19) 1.0717(2) 0.1154(11) Uani 1 1 d .
Zn1 Zn 0.067574(12) 0.168010(17) 0.44910(2) 0.04324(12) Uani 1 1 d .
Zn2 Zn 0.0000 0.24381(2) 0.2500 0.04150(14) Uani 1 2 d S
O3 O -0.1436(12) 0.435(2) -0.399(2) 0.111(9) Uani 0.40 1 d PDU

loop_
_atom_site_aniso_label
_atom_site_aniso_U_11
_atom_site_aniso_U_22
_atom_site_aniso_U_33
_atom_site_aniso_U_23
_atom_site_aniso_U_13
_atom_site_aniso_U_12
C1 0.117(3) 0.095(3) 0.069(2) 0.023(2) 0.062(2) 0.040(3)
C2 0.113(3) 0.063(2) 0.0489(16) 0.0043(15) 0.0499(18) 0.0060(19)
C3 0.080(2) 0.0538(18) 0.0448(15) 0.0059(14) 0.0260(15) -0.0029(16)
C4 0.0649(18) 0.0517(17) 0.0519(15) 0.0073(13) 0.0310(14) 0.0024(13)
C5 0.076(2) 0.0555(17) 0.0486(15) 0.0131(13) 0.0347(14) 0.0138(15)
C6 0.102(3) 0.092(3) 0.0595(19) 0.0287(19) 0.051(2) 0.045(2)
C7 0.080(2) 0.0607(19) 0.0525(16) 0.0109(14) 0.0403(16) 0.0190(16)
C8 0.0604(17) 0.0556(18) 0.0436(14) 0.0057(13) 0.0283(13) 0.0086(13)
C9 0.0586(17) 0.0487(16) 0.0444(14) 0.0029(12) 0.0289(13) 0.0047(12)
C10 0.090(2) 0.062(2) 0.0633(19) 0.0169(17) 0.0487(18) 0.0236(18)
C11 0.091(2) 0.062(2) 0.069(2) 0.0070(16) 0.0547(19) 0.0242(18)
C12 0.0616(17) 0.0559(17) 0.0458(14) -0.0026(13) 0.0326(13) 0.0033(13)
C13 0.070(2) 0.070(2) 0.0492(16) -0.0081(15) 0.0400(15) 0.0021(16)
C14 0.0614(18) 0.077(2) 0.0379(13) -0.0020(14) 0.0327(13) -0.0013(15)
C15 0.0545(16) 0.0663(19) 0.0328(12) 0.0017(13) 0.0229(12) -0.0001(13)
C16 0.0469(14) 0.0508(15) 0.0317(11) -0.0061(10) 0.0205(11) -0.0029(11)
C17 0.0506(15) 0.0496(15) 0.0359(12) -0.0034(11) 0.0260(11) -0.0030(11)
C18 0.0623(17) 0.0563(17) 0.0311(12) 0.0077(12) 0.0228(12) 0.0121(13)
C19 0.080(2) 0.077(2) 0.0385(14) 0.0082(14) 0.0350(15) 0.0119(18)
C20 0.103(3) 0.090(3) 0.0329(14) 0.0022(15) 0.0365(17) 0.018(2)
C21 0.095(3) 0.077(2) 0.0286(13) -0.0067(14) 0.0229(16) 0.0084(19)
C22 0.072(2) 0.0566(17) 0.0293(12) -0.0041(12) 0.0172(13) 0.0058(14)
C23 0.0612(17) 0.0543(16) 0.0255(11) 0.0016(11) 0.0173(11) 0.0132(13)
C24 0.074(2) 0.066(2) 0.0340(14) -0.0121(13) 0.0107(13) -0.0037(16)
C25 0.065(2) 0.063(2) 0.0405(14) -0.0071(13) 0.0176(14) -0.0080(15)
C26 0.0555(17) 0.0570(17) 0.0307(12) -0.0069(11) 0.0153(12) -0.0029(13)
C27 0.0564(18) 0.0687(19) 0.0373(13) -0.0063(13) 0.0206(13) -0.0083(14)
C28 0.0621(19) 0.072(2) 0.0399(14) -0.0082(14) 0.0211(13) -0.0108(15)
C29 0.0590(18) 0.074(2) 0.0386(13) 0.0006(14) 0.0227(13) -0.0014(15)
C30 0.0565(19) 0.097(3) 0.0443(15) 0.0019(16) 0.0233(14) -0.0072(16)
C31 0.063(2) 0.141(4) 0.0505(18) 0.011(2) 0.0307(17) -0.005(2)
C32 0.067(2) 0.135(4) 0.0360(15) 0.0044(19) 0.0233(16) 0.021(2)
C33 0.074(2) 0.090(3) 0.0403(15) -0.0048(17) 0.0224(15) 0.0128(19)
C34 0.068(2) 0.075(2) 0.0402(14) -0.0055(14) 0.0223(14) 0.0006(16)
C35 0.0413(13) 0.0557(16) 0.0307(11) -0.0058(11) 0.0188(10) 0.0000(11)
C36 0.0548(16) 0.0648(19) 0.0316(12) -0.0009(13) 0.0218(12) 0.0080(13)
C37 0.0625(18) 0.076(2) 0.0333(13) -0.0119(14) 0.0230(13) 0.0075(15)
C38 0.0655(19) 0.062(2) 0.0467(15) -0.0158(15) 0.0268(14) 0.0028(15)
C39 0.0518(16) 0.0564(17) 0.0416(13) -0.0076(12) 0.0231(12) -0.0003(12)
C40 0.0382(13) 0.0543(16) 0.0318(11) -0.0073(11) 0.0163(10) -0.0029(10)
C41 0.075(2) 0.0491(18) 0.0587(18) -0.0096(14) 0.0306(16) 0.0003(15)
C42 0.068(2) 0.0531(18) 0.0466(15) 0.0019(14) 0.0221(14) 0.0035(14)
C43 0.0477(15) 0.0510(16) 0.0383(13) 0.0008(11) 0.0189(11) -0.0021(11)
C44 0.0599(17) 0.0519(17) 0.0385(13) 0.0010(12) 0.0201(12) 0.0029(13)
C45 0.0660(19) 0.0571(18) 0.0398(14) 0.0047(13) 0.0188(13) 0.0060(15)
C46 0.0468(15) 0.0611(18) 0.0366(13) 0.0036(12) 0.0146(11) 0.0020(12)
C47 0.0647(19) 0.063(2) 0.0412(14) 0.0074(14) 0.0169(13) 0.0077(14)
C48 0.064(2) 0.066(2) 0.0464(16) -0.0052(15) 0.0162(14) 0.0024(16)
C49 0.0507(17) 0.083(2) 0.0363(13) -0.0003(14) 0.0151(12) 0.0024(14)
C50 0.0593(18) 0.074(2) 0.0367(14) 0.0126(15) 0.0170(13) 0.0079(15)
C51 0.0581(17) 0.0577(18) 0.0439(14) 0.0091(13) 0.0200(13) 0.0058(13)
N1 0.167(4) 0.084(2) 0.0600(19) 0.0055(19) 0.071(2) 0.011(2)
N2 0.0622(16) 0.0691(18) 0.0588(15) 0.0127(13) 0.0281(13) 0.0056(13)
N3 0.0497(12) 0.0488(13) 0.0330(10) -0.0009(9) 0.0228(9) -0.0006(9)
N4 0.0541(13) 0.0543(13) 0.0256(9) -0.0035(9) 0.0163(9) 0.0008(10)
N5 0.070(2) 0.119(3) 0.0541(16) 0.0050(17) 0.0270(15) -0.0316(18)
N6 0.084(6) 0.167(10) 0.039(5) 0.000(5) 0.028(4) 0.008(6)
N6A 0.115(10) 0.25(3) 0.044(7) 0.006(9) 0.044(7) 0.039(11)
N7 0.0434(12) 0.0503(13) 0.0309(9) -0.0018(9) 0.0163(9) -0.0026(9)
N8 0.112(2) 0.0631(18) 0.0491(15) 0.0076(14) 0.0252(15) 0.0005(16)
N9 0.0679(18) 0.102(3) 0.0398(14) -0.0090(16) 0.0173(12) -0.0020(16)
O1 0.0938(19) 0.109(2) 0.0983(19) 0.0228(17) 0.0655(17) 0.0123(16)
O2 0.0883(18) 0.0871(19) 0.104(2) 0.0332(17) 0.0504(16) 0.0299(15)
O3A 0.187(12) 0.089(5) 0.043(6) 0.008(8) 0.049(6) 0.005(8)
O4 0.171(7) 0.113(7) 0.078(5) -0.012(5) 0.090(5) 0.006(6)
O4A 0.194(7) 0.101(5) 0.082(4) -0.007(4) 0.094(4) 0.021(4)
O5 0.0500(10) 0.0568(11) 0.0258(8) 0.0028(7) 0.0197(7) 0.0064(8)
O6 0.0641(12) 0.0588(12) 0.0330(9) 0.0028(8) 0.0254(8) 0.0036(9)
O7 0.110(2) 0.121(3) 0.093(2) -0.0382(19) 0.0478(19) -0.047(2)
O8 0.090(2) 0.189(4) 0.121(3) -0.009(3) 0.054(2) -0.059(2)
O9 0.157(10) 0.179(10) 0.080(5) 0.004(6) 0.087(7) -0.002(7)
O9A 0.126(9) 0.25(2) 0.053(5) 0.016(9) 0.057(5) 0.028(10)
O10 0.135(9) 0.173(10) 0.050(7) -0.029(8) 0.040(6) -0.014(8)
O10A 0.118(10) 0.25(3) 0.038(6) -0.003(10) 0.040(6) 0.040(12)
O11 0.0515(10) 0.0487(10) 0.0259(7) -0.0008(7) 0.0176(7) 0.0031(8)
O12 0.201(4) 0.0718(19) 0.084(2) 0.0047(15) 0.065(2) 0.022(2)
O13 0.214(4) 0.0733(19) 0.0668(17) 0.0159(15) 0.051(2) -0.025(2)
O14 0.120(2) 0.140(3) 0.0409(12) 0.0002(16) 0.0288(14) -0.008(2)
O15 0.149(3) 0.117(3) 0.0606(16) -0.0315(17) 0.0342(18) -0.019(2)
Zn1 0.0530(2) 0.0509(2) 0.02427(17) -0.00168(13) 0.01722(15) -0.00023(15)
Zn2 0.0498(3) 0.0517(3) 0.0241(2) 0.000 0.01857(19) 0.000
O3 0.150(13) 0.14(2) 0.040(7) -0.011(8) 0.043(7) -0.003(11)

loop_
_atom_type_symbol
_atom_type_description
_atom_type_scat_dispersion_real
_atom_type_scat_dispersion_imag
_atom_type_scat_source
C C 0.0181 0.0091 'International Tables Vol C Tables 4.2.6.8 and 6.1.1.4'
H H 0.0000 0.0000 'International Tables Vol C Tables 4.2.6.8 and 6.1.1.4'
N N 0.0311 0.0180 'International Tables Vol C Tables 4.2.6.8 and 6.1.1.4'
O O 0.0492 0.0322 'International Tables Vol C Tables 4.2.6.8 and 6.1.1.4'
Zn Zn -1.5491 0.6778 'International Tables Vol C Tables 4.2.6.8 and 6.1.1.4'

loop_
_geom_angle_atom_site_label_1
_geom_angle_atom_site_label_2
_geom_angle_atom_site_label_3
_geom_angle
_geom_angle_site_symmetry_1
_geom_angle_site_symmetry_3
C2 C1 C6 118.7(3) . .
C2 C1 H1 124(3) . .
C6 C1 H1 117(3) . .
C3 C2 C1 122.2(3) . .
C3 C2 N1 118.2(3) . .
C1 C2 N1 119.6(3) . .
C2 C3 C4 117.7(3) . .
C2 C3 H3 126(2) . .
C4 C3 H3 117(2) . .
C3 C4 C5 123.2(3) . .
C3 C4 N2 116.6(3) . .
C5 C4 N2 120.2(3) . .
C6 C5 C4 115.7(3) . .
C6 C5 C7 121.3(3) . .
C4 C5 C7 123.0(3) . .
C1 C6 C5 122.4(3) . .
C1 C6 H6 115(3) . .
C5 C6 H6 123(3) . .
C8 C7 C5 124.9(3) . .
C8 C7 H7 119(2) . .
C5 C7 H7 117(2) . .
C7 C8 C9 124.4(3) . .
C7 C8 H8 120(2) . .
C9 C8 H8 115(2) . .
N3 C9 C10 121.2(2) . .
N3 C9 C8 117.6(2) . .
C10 C9 C8 121.2(3) . .
C11 C10 C9 120.2(3) . .
C11 C10 H10 121(2) . .
C9 C10 H10 119(2) . .
C10 C11 C12 120.7(3) . .
C10 C11 H11 118(2) . .
C12 C11 H11 120(2) . .
C11 C12 C13 124.1(3) . .
C11 C12 C17 116.6(2) . .
C13 C12 C17 119.3(3) . .
C14 C13 C12 119.4(3) . .
C14 C13 H13 126(2) . .
C12 C13 H13 115(2) . .
C13 C14 C15 122.0(3) . .
C13 C14 H14 123(2) . .
C15 C14 H14 114(2) . .
C16 C15 C14 120.8(3) . .
C16 C15 H15 116.9(17) . .
C14 C15 H15 122.3(17) . .
O5 C16 C15 124.2(2) . .
O5 C16 C17 117.9(2) . .
C15 C16 C17 117.9(2) . .
N3 C17 C12 122.1(2) . .
N3 C17 C16 117.7(2) . .
C12 C17 C16 120.2(2) . .
O6 C18 C19 123.5(3) . .
O6 C18 C23 120.4(2) . .
C19 C18 C23 116.0(3) . .
C20 C19 C18 121.3(3) . .
C20 C19 H19 120(2) . .
C18 C19 H19 119(2) . .
C21 C20 C19 122.8(3) . .
C21 C20 H20 121(2) . .
C19 C20 H20 116(2) . .
C20 C21 C22 119.2(3) . .
C20 C21 H21 128(3) . .
C22 C21 H21 113(3) . .
C24 C22 C21 124.9(3) . .
C24 C22 C23 116.5(3) . .
C21 C22 C23 118.6(3) . .
N4 C23 C22 122.0(3) . .
N4 C23 C18 116.2(2) . .
C22 C23 C18 121.8(2) . .
C25 C24 C22 120.9(3) . .
C25 C24 H24 126(2) . .
C22 C24 H24 113(2) . .
C24 C25 C26 119.7(3) . .
C24 C25 H25 120(2) . .
C26 C25 H25 120(2) . .
N4 C26 C25 120.7(3) . .
N4 C26 C27 115.7(2) . .
C25 C26 C27 123.5(3) . .
C28 C27 C26 126.9(3) . .
C28 C27 H27 120(2) . .
C26 C27 H27 114(2) . .
C27 C28 C29 123.1(3) . .
C27 C28 H28 120(3) . .
C29 C28 H28 117(3) . .
C30 C29 C34 116.0(3) . .
C30 C29 C28 123.2(3) . .
C34 C29 C28 120.8(3) . .
C31 C30 C29 122.6(3) . .
C31 C30 N5 117.2(3) . .
C29 C30 N5 120.3(3) . .
C32 C31 C30 118.0(4) . .
C32 C31 H31 128(3) . .
C30 C31 H31 114(3) . .
C31 C32 C33 122.5(3) . .
C31 C32 N6A 112.9(13) . .
C33 C32 N6A 124.3(13) . .
C31 C32 N6 122.4(7) . .
C33 C32 N6 115.0(7) . .
N6A C32 N6 12(2) . .
C32 C33 C34 118.6(4) . .
C32 C33 H33 124(2) . .
C34 C33 H33 117(2) . .
C33 C34 C29 122.3(4) . .
C33 C34 H34 118(2) . .
C29 C34 H34 119(2) . .
O11 C35 C36 123.9(2) . .
O11 C35 C40 118.4(2) . .
C36 C35 C40 117.7(2) . .
C35 C36 C37 120.5(3) . .
C35 C36 H36 116.8(19) . .
C37 C36 H36 122.5(19) . .
C38 C37 C36 122.5(3) . .
C38 C37 H37 123(2) . .
C36 C37 H37 114(2) . .
C37 C38 C39 119.4(3) . .
C37 C38 H38 123(3) . .
C39 C38 H38 118(3) . .
C41 C39 C38 124.6(3) . .
C41 C39 C40 116.7(2) . .
C38 C39 C40 118.8(3) . .
N7 C40 C39 122.2(2) . .
N7 C40 C35 116.8(2) . .
C39 C40 C35 120.9(2) . .
C42 C41 C39 120.3(3) . .
C42 C41 H41 124(3) . .
C39 C41 H41 115(3) . .
C41 C42 C43 120.6(3) . .
C41 C42 H42 117(3) . .
C43 C42 H42 122(3) . .
N7 C43 C42 120.7(2) . .
N7 C43 C44 116.6(2) . .
C42 C43 C44 122.7(3) . .
C45 C44 C43 126.8(3) . .
C45 C44 H44 120(2) . .
C43 C44 H44 113(2) . .
C44 C45 C46 124.6(3) . .
C44 C45 H45 118(3) . .
C46 C45 H45 117(3) . .
C47 C46 C51 115.0(3) . .
C47 C46 C45 120.5(3) . .
C51 C46 C45 124.6(3) . .
C48 C47 C46 123.0(3) . .
C48 C47 H47 118(2) . .
C46 C47 H47 119(2) . .
C49 C48 C47 118.2(3) . .
C49 C48 H48 125(2) . .
C47 C48 H48 116(2) . .
C50 C49 C48 122.3(3) . .
C50 C49 N9 118.7(3) . .
C48 C49 N9 119.0(3) . .
C49 C50 C51 118.3(3) . .
C49 C50 H50 118(2) . .
C51 C50 H50 123(2) . .
C50 C51 C46 123.3(3) . .
C50 C51 N8 115.2(3) . .
C46 C51 N8 121.5(3) . .
O3A N1 O4A 124.2(16) . .
O3A N1 O3 13(4) . .
O4A N1 O3 118(2) . .
O3A N1 O4 123.8(16) . .
O4A N1 O4 29.8(7) . .
O3 N1 O4 125(2) . .
O3A N1 C2 116.6(15) . .
O4A N1 C2 118.9(6) . .
O3 N1 C2 121(2) . .
O4 N1 C2 113.3(8) . .
O2 N2 O1 123.8(3) . .
O2 N2 C4 117.7(3) . .
O1 N2 C4 118.6(3) . .
C9 N3 C17 119.1(2) . .
C9 N3 Zn2 133.03(16) . .
C17 N3 Zn2 107.80(16) . .
C26 N4 C23 120.2(2) . .
C26 N4 Zn1 131.61(16) . .
C23 N4 Zn1 108.14(18) . .
O8 N5 O7 124.6(4) . .
O8 N5 C30 117.1(4) . .
O7 N5 C30 118.3(3) . .
O10A N6 O10 17(4) . .
O10A N6 O9 114(2) . .
O10 N6 O9 125.2(17) . .
O10A N6 C32 129(3) . .
O10 N6 C32 118.3(13) . .
O9 N6 C32 115.8(12) . .
O10A N6 O9A 117(3) . .
O10 N6 O9A 133.8(18) . .
O9 N6 O9A 27.0(10) . .
C32 N6 O9A 104.6(15) . .
O9 N6A O10A 110(3) . .
O9 N6A O9A 33.5(15) . .
O10A N6A O9A 121(2) . .
O9 N6A C32 131(3) . .
O10A N6A C32 115(2) . .
O9A N6A C32 122(2) . .
O9 N6A O10 116(3) . .
O10A N6A O10 13(3) . .
O9A N6A O10 133(2) . .
C32 N6A O10 105(2) . .
C43 N7 C40 119.2(2) . .
C43 N7 Zn1 131.29(17) . .
C40 N7 Zn1 108.82(17) . .
O13 N8 O12 122.2(4) . .
O13 N8 C51 118.7(3) . .
O12 N8 C51 118.2(3) . .
O15 N9 O14 123.0(3) . .
O15 N9 C49 118.4(3) . .
O14 N9 C49 118.6(3) . .
O4A O4 N1 70(2) . .
O4 O4A N1 80(2) . .
C16 O5 Zn2 116.99(15) . .
C16 O5 Zn1 138.04(14) . .
Zn2 O5 Zn1 104.79(7) . .
C18 O6 Zn1 111.42(17) . .
O9A O9 N6A 87(3) . .
O9A O9 N6 99(4) . .
N6A O9 N6 13(4) . .
O9A O9 O10A 104(4) . .
N6A O9 O10A 38.1(18) . .
N6 O9 O10A 29.5(12) . .
O9 O9A N6A 60(3) . .
O9 O9A N6 54(4) . .
N6A O9A N6 7(2) . .
O10A O10 N6 52(6) . .
O10A O10 N6A 46(6) . .
N6 O10 N6A 6(3) . .
O10 O10A N6 111(9) . .
O10 O10A N6A 121(8) . .
N6 O10A N6A 10(4) . .
O10 O10A O9 131(9) . .
N6 O10A O9 36.1(18) . .
N6A O10A O9 32.2(15) . .
C35 O11 Zn1 112.94(14) . .
C35 O11 Zn2 126.36(14) . .
Zn1 O11 Zn2 102.25(7) . .
O6 Zn1 O11 159.81(8) . .
O6 Zn1 N4 83.13(8) . .
O11 Zn1 N4 115.81(8) . .
O6 Zn1 N7 99.13(8) . .
O11 Zn1 N7 79.99(7) . .
N4 Zn1 N7 114.36(8) . .
O6 Zn1 O5 93.29(7) . .
O11 Zn1 O5 76.79(6) . .
N4 Zn1 O5 101.31(8) . .
N7 Zn1 O5 143.28(7) . .
O5 Zn2 O5 170.51(11) 2 .
O5 Zn2 O11 76.14(6) 2 2
O5 Zn2 O11 97.11(7) . 2
O5 Zn2 O11 97.11(7) 2 .
O5 Zn2 O11 76.14(6) . .
O11 Zn2 O11 91.24(9) 2 .
O5 Zn2 N3 78.19(7) 2 2
O5 Zn2 N3 108.99(7) . 2
O11 Zn2 N3 153.79(6) 2 2
O11 Zn2 N3 97.09(7) . 2
O5 Zn2 N3 108.99(7) 2 .
O5 Zn2 N3 78.19(7) . .
O11 Zn2 N3 97.09(7) 2 .
O11 Zn2 N3 153.79(6) . .
N3 Zn2 N3 86.29(11) 2 .

loop_
_geom_bond_atom_site_label_1
_geom_bond_atom_site_label_2
_geom_bond_distance
_geom_bond_site_symmetry_2
C1 C2 1.372(5) .
C1 C6 1.378(5) .
C1 H1 0.92(6) .
C2 C3 1.370(5) .
C2 N1 1.479(4) .
C3 C4 1.379(4) .
C3 H3 0.97(4) .
C4 C5 1.403(4) .
C4 N2 1.461(4) .
C5 C6 1.395(5) .
C5 C7 1.465(4) .
C6 H6 0.94(5) .
C7 C8 1.326(4) .
C7 H7 0.95(4) .
C8 C9 1.463(4) .
C8 H8 0.93(3) .
C9 N3 1.329(4) .
C9 C10 1.413(4) .
C10 C11 1.356(4) .
C10 H10 0.91(4) .
C11 C12 1.402(4) .
C11 H11 0.89(4) .
C12 C13 1.409(4) .
C12 C17 1.421(4) .
C13 C14 1.356(5) .
C13 H13 0.96(4) .
C14 C15 1.401(4) .
C14 H14 0.88(3) .
C15 C16 1.383(3) .
C15 H15 0.93(3) .
C16 O5 1.330(3) .
C16 C17 1.426(4) .
C17 N3 1.379(3) .
C18 O6 1.303(3) .
C18 C19 1.398(4) .
C18 C23 1.443(4) .
C19 C20 1.393(5) .
C19 H19 0.93(3) .
C20 C21 1.358(6) .
C20 H20 1.01(4) .
C21 C22 1.416(4) .
C21 H21 0.94(5) .
C22 C24 1.410(5) .
C22 C23 1.417(4) .
C23 N4 1.366(3) .
C24 C25 1.355(4) .
C24 H24 0.99(4) .
C25 C26 1.424(4) .
C25 H25 0.92(3) .
C26 N4 1.326(4) .
C26 C27 1.461(4) .
C27 C28 1.318(4) .
C27 H27 0.97(4) .
C28 C29 1.464(4) .
C28 H28 0.97(5) .
C29 C30 1.398(4) .
C29 C34 1.404(5) .
C30 C31 1.391(5) .
C30 N5 1.475(5) .
C31 C32 1.360(6) .
C31 H31 0.91(4) .
C32 C33 1.373(6) .
C32 N6A 1.453(18) .
C32 N6 1.486(14) .
C33 C34 1.374(4) .
C33 H33 0.95(4) .
C34 H34 0.98(4) .
C35 O11 1.337(3) .
C35 C36 1.386(3) .
C35 C40 1.427(4) .
C36 C37 1.402(4) .
C36 H36 0.91(3) .
C37 C38 1.353(5) .
C37 H37 0.91(4) .
C38 C39 1.414(4) .
C38 H38 0.92(4) .
C39 C41 1.403(4) .
C39 C40 1.418(4) .
C40 N7 1.372(3) .
C41 C42 1.359(4) .
C41 H41 0.91(4) .
C42 C43 1.405(4) .
C42 H42 0.84(4) .
C43 N7 1.337(3) .
C43 C44 1.459(4) .
C44 C45 1.310(4) .
C44 H44 0.87(4) .
C45 C46 1.467(4) .
C45 H45 0.91(5) .
C46 C47 1.395(4) .
C46 C51 1.406(4) .
C47 C48 1.380(4) .
C47 H47 0.97(4) .
C48 C49 1.374(5) .
C48 H48 0.92(4) .
C49 C50 1.355(5) .
C49 N9 1.465(4) .
C50 C51 1.376(4) .
C50 H50 0.86(3) .
C51 N8 1.468(4) .
N1 O3A 1.178(15) .
N1 O4A 1.214(10) .
N1 O3 1.252(19) .
N1 O4 1.274(17) .
N2 O2 1.211(4) .
N2 O1 1.216(3) .
N3 Zn2 2.253(2) .
N4 Zn1 2.094(2) .
N5 O8 1.210(4) .
N5 O7 1.211(5) .
N6 O10A 1.02(4) .
N6 O10 1.211(13) .
N6 O9 1.216(17) .
N6 O9A 1.48(4) .
N6A O9 1.06(4) .
N6A O10A 1.23(2) .
N6A O9A 1.227(19) .
N6A O10 1.47(5) .
N7 Zn1 2.139(2) .
N8 O13 1.194(4) .
N8 O12 1.230(4) .
N9 O15 1.207(4) .
N9 O14 1.216(4) .
O4 O4A 0.642(16) .
O5 Zn2 2.0107(15) .
O5 Zn1 2.1440(18) .
O6 Zn1 1.9880(17) .
O9 O9A 0.68(3) .
O9 O10A 1.88(4) .
O10 O10A 0.39(6) .
O11 Zn1 2.0340(15) .
O11 Zn2 2.1933(18) .
Zn2 O5 2.0107(15) 2
Zn2 O11 2.1933(18) 2
Zn2 N3 2.253(2) 2

loop_
_platon_squeeze_void_nr
_platon_squeeze_void_average_x
_platon_squeeze_void_average_y
_platon_squeeze_void_average_z
_platon_squeeze_void_volume
_platon_squeeze_void_count_electrons
_platon_squeeze_void_content
1 0.000 0.500 -0.011 160 18 ' '
2 0.500 0.000 0.020 160 18 ' '
3 0.458 0.354 0.075 19 1 ' '
4 0.958 0.854 0.075 19 1 ' '
5 0.500 0.224 0.250 17 1 ' '
6 1.000 0.724 0.250 17 1 ' '
7 0.042 0.854 0.424 19 1 ' '
8 0.542 0.354 0.424 19 1 ' '
9 0.458 0.646 0.575 19 1 ' '
10 0.958 0.146 0.575 19 1 ' '
11 0.500 0.776 0.750 18 1 ' '
12 1.000 0.276 0.750 18 1 ' '
13 0.042 0.146 0.924 19 1 ' '
14 0.542 0.646 0.924 19 1 ' '
